data_2008551
loop_
_publ_author_name
'Muneer, M. '
'Ramaiah, D.'
' Ajitkumar, E. S.'
'Sajimon, M. C. '
'Rath, Nigam P.'
'George, M. V.'

_publ_section_title
;
 Regioselectivity in dibenzobarrelene photorearrangements:
 photoproducts derived from 9-substituted-dibenzobarrelenes
;
_journal_issue 6
_journal_name_full 'Acta Crystallographica Section C'
_journal_page_first 996
_journal_page_last 1000
_journal_paper_doi 10.1107/S0108270199000487
_journal_volume 55
_journal_year 1999
_chemical_formula_moiety 'C34 H28 O2'
_chemical_formula_sum 'C34 H28 O2'
_chemical_formula_weight 468.56
_chemical_name_systematic
;10c-benzoyl-6b-tert-butyl-2-phenyl-10b,10c-dihydro-6bH-dibenzo[a,f]furo[2,3,4-
cd]pentalene
;
_space_group_IT_number 14
_symmetry_cell_setting monoclinic
_symmetry_space_group_name_Hall '-P 2ybc'
_symmetry_space_group_name_H-M 'P 1 21/c 1'
_audit_creation_method SHELXL97
_cell_angle_alpha 90.00
_cell_angle_beta 94.963(5)
_cell_angle_gamma 90.00
_cell_formula_units_Z 4
_cell_length_a 16.6439(6)
_cell_length_b 17.9178(8)
_cell_length_c 8.3487(3)
_cell_measurement_reflns_used 57
_cell_measurement_temperature 298(2)
_cell_measurement_theta_max 47.84
_cell_measurement_theta_min 4.93
_cell_volume 2480.43(17)
_computing_cell_refinement XSCANS
_computing_data_collection 'XSCANS (Siemens, 1994b)'
_computing_data_reduction 'SHELXTL (Siemens, 1994a)'
_computing_molecular_graphics SHELXTL
_computing_publication_material SHELXTL
_computing_structure_refinement SHELX98
_computing_structure_solution 'SHELX98 (Sheldrick, 1998)'
_diffrn_ambient_temperature 298(2)
_diffrn_measured_fraction_theta_full 0.942
_diffrn_measured_fraction_theta_max 0.942
_diffrn_measurement_device_type 'Bruker P4'
_diffrn_measurement_method '\w scans'
_diffrn_radiation_monochromator graphite
_diffrn_radiation_source 'normal-focus sealed tube'
_diffrn_radiation_type CuK\a
_diffrn_radiation_wavelength 1.54178
_diffrn_reflns_av_R_equivalents 0.026
_diffrn_reflns_av_sigmaI/netI 0.030
_diffrn_reflns_limit_h_max 19
_diffrn_reflns_limit_h_min -19
_diffrn_reflns_limit_k_max 21
_diffrn_reflns_limit_k_min 0
_diffrn_reflns_limit_l_max 9
_diffrn_reflns_limit_l_min 0
_diffrn_reflns_number 5695
_diffrn_reflns_theta_full 67.00
_diffrn_reflns_theta_max 67
_diffrn_reflns_theta_min 4.94
_diffrn_standards_decay_% 1.8
_diffrn_standards_interval_count 97
_diffrn_standards_number 3
_exptl_absorpt_coefficient_mu 0.594
_exptl_absorpt_correction_type none
_exptl_crystal_colour colorless
_exptl_crystal_density_diffrn 1.255
_exptl_crystal_density_meas ?
_exptl_crystal_density_method 'not measured'
_exptl_crystal_description rectangular
_exptl_crystal_F_000 992
_exptl_crystal_size_max 0.45
_exptl_crystal_size_mid 0.40
_exptl_crystal_size_min 0.10
_refine_diff_density_max 0.189
_refine_diff_density_min -0.173
_refine_ls_extinction_coef 0.0067(4)
_refine_ls_extinction_method 'SHELXTL (Sheldrick, 1998)'
_refine_ls_goodness_of_fit_ref 1.062
_refine_ls_hydrogen_treatment noref
_refine_ls_matrix_type full
_refine_ls_number_parameters 326
_refine_ls_number_reflns 4159
_refine_ls_number_restraints 0
_refine_ls_restrained_S_all 1.062
_refine_ls_R_factor_all 0.050
_refine_ls_R_factor_gt 0.042
_refine_ls_shift/su_max 0.003
_refine_ls_shift/su_mean 0.000
_refine_ls_structure_factor_coef Fsqd
_refine_ls_weighting_details 'calc w = 1/[\s^2^(Fo^2^)+(0.0631P)^2^+0.4764P] where P=(Fo^2^+2Fc^2^)/3'
_refine_ls_weighting_scheme calc
_refine_ls_wR_factor_ref 0.124
_reflns_number_gt 3375
_reflns_number_total 4159
_reflns_threshold_expression I>2\s(I)
_cod_data_source_file da1047.cif
_cod_data_source_block 3d
_cod_depositor_comments
;
The following automatic conversions were performed:
'_symmetry_cell_setting' value 'Monoclinic' changed to 'monoclinic'
according to '/home/saulius/struct/CIF-dictionaries/cif_core.dic'
dictionary named 'cif_core.dic' version 2.4.1 from 2010-06-29.

Automatic conversion script
Id: cif_fix_enum 1527 2010-12-29 10:47:43Z saulius 

The following automatic conversions were performed:

'_exptl_crystal_density_meas' value 'not_measured' was changed to '?'
- the value is perceived as not measured.

Automatic conversion script
Id: cif_fix_values 3008 2015-01-20 13:52:24Z robertas 
;
_cod_original_sg_symbol_H-M 'P 21/c'
_cod_database_code 2008551
_cod_database_fobs_code 2008551

loop_
_symmetry_equiv_pos_as_xyz
'x, y, z'
'-x, y+1/2, -z+1/2'
'-x, -y, -z'
'x, -y-1/2, z-1/2'

loop_
_atom_site_label
_atom_site_fract_x
_atom_site_fract_y
_atom_site_fract_z
_atom_site_U_iso_or_equiv
_atom_site_adp_type
_atom_site_calc_flag
_atom_site_refinement_flags
_atom_site_occupancy
_atom_site_disorder_assembly
_atom_site_disorder_group
_atom_site_type_symbol
O1 .16097(6) .06124(6) .14924(13) .0458(3) Uani d . 1 . . O
O2 .13781(7) -.13253(7) .07895(16) .0610(4) Uani d . 1 . . O
C2 .24135(9) .06934(8) .11859(18) .0399(3) Uani d . 1 . . C
C2A .26186(8) .02343(8) .00193(17) .0364(3) Uani d . 1 . . C
C2B .31836(8) .02114(8) -.12234(19) .0382(3) Uani d . 1 . . C
C3 .39964(9) .03916(9) -.1185(2) .0488(4) Uani d . 1 . . C
H3A .4266 .0589 -.0258 .059 Uiso calc R 1 . . H
C4 .44009(10) .02742(11) -.2545(2) .0600(5) Uani d . 1 . . C
H4A .4946 .0391 -.2528 .072 Uiso calc R 1 . . H
C5 .40037(11) -.00130(12) -.3916(2) .0627(5) Uani d . 1 . . C
H5A .4287 -.0101 -.4809 .075 Uiso calc R 1 . . H
C6 .31840(10) -.01747(10) -.3993(2) .0528(4) Uani d . 1 . . C
H6A .2918 -.0351 -.4943 .063 Uiso calc R 1 . . H
C6A .27683(8) -.00716(8) -.26475(19) .0393(3) Uani d . 1 . . C
C6B .18695(8) -.01964(8) -.24063(18) .0373(3) Uani d . 1 . . C
C6C .14218(8) .05533(8) -.26206(19) .0404(4) Uani d . 1 . . C
C7 .14027(10) .10296(9) -.3937(2) .0496(4) Uani d . 1 . . C
H7A .1684 .0914 -.4819 .060 Uiso calc R 1 . . H
C8 .09546(11) .16814(10) -.3908(2) .0577(5) Uani d . 1 . . C
H8A .0936 .2004 -.4783 .069 Uiso calc R 1 . . H
C9 .05371(10) .18596(10) -.2605(3) .0588(5) Uani d . 1 . . C
H9A .0226 .2291 -.2626 .071 Uiso calc R 1 . . H
C10 .05770(9) .14010(9) -.1265(2) .0516(4) Uani d . 1 . . C
H10A .0307 .1526 -.0373 .062 Uiso calc R 1 . . H
C10A .10296(8) .07485(8) -.1282(2) .0413(4) Uani d . 1 . . C
C10B .12246(8) .02171(9) .00916(19) .0412(4) Uani d . 1 . . C
H10B .0758 -.0079 .0349 .049 Uiso calc R 1 . . H
C10C .18982(8) -.02605(8) -.05151(18) .0368(3) Uani d . 1 . . C
C11 .28515(10) .12730(9) .21324(19) .0434(4) Uani d . 1 . . C
C12 .24556(12) .19163(10) .2555(2) .0585(5) Uani d . 1 . . C
H12A .1909 .1974 .2244 .070 Uiso calc R 1 . . H
C13 .28653(15) .24719(12) .3432(3) .0775(6) Uani d . 1 . . C
H13A .2597 .2905 .3691 .093 Uiso calc R 1 . . H
C14 .36658(16) .23862(14) .3921(3) .0832(7) Uani d . 1 . . C
H14A .3938 .2758 .4525 .100 Uiso calc R 1 . . H
C15 .40691(13) .17511(14) .3524(3) .0765(6) Uani d . 1 . . C
H15A .4614 .1695 .3856 .092 Uiso calc R 1 . . H
C16 .36635(11) .11945(11) .2628(2) .0563(4) Uani d . 1 . . C
H16A .3938 .0766 .2359 .068 Uiso calc R 1 . . H
C17 .14036(9) -.08327(9) -.3405(2) .0451(4) Uani d . 1 . . C
C18 .05731(10) -.09552(11) -.2769(2) .0573(5) Uani d . 1 . . C
H18A .0291 -.1343 -.3379 .086 Uiso calc R 1 . . H
H18B .0267 -.0501 -.2874 .086 Uiso calc R 1 . . H
H18C .0644 -.1098 -.1657 .086 Uiso calc R 1 . . H
C19 .12341(11) -.06238(11) -.5195(2) .0566(5) Uani d . 1 . . C
H19A .0951 -.1025 -.5758 .085 Uiso calc R 1 . . H
H19B .1735 -.0537 -.5653 .085 Uiso calc R 1 . . H
H19C .0911 -.0180 -.5287 .085 Uiso calc R 1 . . H
C20 .18740(11) -.15696(10) -.3289(2) .0567(5) Uani d . 1 . . C
H20A .1576 -.1946 -.3908 .085 Uiso calc R 1 . . H
H20B .1951 -.1724 -.2186 .085 Uiso calc R 1 . . H
H20C .2389 -.1500 -.3702 .085 Uiso calc R 1 . . H
C21 .19756(9) -.10221(9) .03622(19) .0427(4) Uani d . 1 . . C
C22 .27882(10) -.13317(8) .0943(2) .0454(4) Uani d . 1 . . C
C23 .28678(13) -.15883(10) .2520(2) .0598(5) Uani d . 1 . . C
H23A .2422 -.1589 .3120 .072 Uiso calc R 1 . . H
C24 .36015(15) -.18428(12) .3203(3) .0760(6) Uani d . 1 . . C
H24A .3653 -.1992 .4274 .091 Uiso calc R 1 . . H
C25 .42538(14) -.18774(12) .2313(3) .0773(7) Uani d . 1 . . C
H25A .4747 -.2050 .2777 .093 Uiso calc R 1 . . H
C26 .41764(11) -.16551(11) .0722(3) .0658(5) Uani d . 1 . . C
H26A .4615 -.1692 .0109 .079 Uiso calc R 1 . . H
C27 .34509(10) -.13778(9) .0035(2) .0528(4) Uani d . 1 . . C
H27A .3405 -.1222 -.1032 .063 Uiso calc R 1 . . H

loop_
_atom_site_aniso_label
_atom_site_aniso_U_11
_atom_site_aniso_U_22
_atom_site_aniso_U_33
_atom_site_aniso_U_12
_atom_site_aniso_U_13
_atom_site_aniso_U_23
O1 .0406(6) .0560(6) .0415(6) -.0009(5) .0079(4) -.0056(5)
O2 .0508(7) .0628(8) .0699(9) -.0108(6) .0085(6) .0190(7)
C2 .0386(7) .0439(8) .0372(8) -.0002(6) .0024(6) .0030(7)
C2A .0326(7) .0388(7) .0375(8) -.0001(5) .0010(6) .0010(6)
C2B .0341(7) .0385(7) .0422(9) -.0004(6) .0044(6) .0007(7)
C3 .0366(8) .0534(9) .0569(10) -.0051(7) .0058(7) -.0050(8)
C4 .0392(8) .0729(12) .0700(13) -.0067(8) .0166(8) -.0027(10)
C5 .0504(10) .0820(13) .0590(11) -.0035(9) .0231(8) -.0047(10)
C6 .0502(9) .0656(11) .0438(10) -.0040(8) .0104(7) -.0032(9)
C6A .0374(7) .0399(7) .0409(9) .0006(6) .0052(6) .0007(7)
C6B .0344(7) .0416(8) .0356(8) -.0006(6) .0020(6) .0006(7)
C6C .0337(7) .0429(8) .0435(9) -.0018(6) -.0024(6) .0005(7)
C7 .0522(9) .0489(9) .0467(10) -.0027(7) -.0014(7) .0046(8)
C8 .0640(11) .0467(9) .0595(12) -.0022(8) -.0115(9) .0109(9)
C9 .0515(9) .0440(9) .0781(14) .0064(7) -.0108(9) .0016(9)
C10 .0388(8) .0501(9) .0652(12) .0038(7) .0016(7) -.0062(8)
C10A .0324(7) .0435(8) .0476(9) -.0021(6) .0002(6) -.0003(7)
C10B .0340(7) .0482(8) .0420(9) -.0034(6) .0061(6) -.0036(7)
C10C .0317(7) .0401(7) .0388(8) -.0024(6) .0038(6) .0008(6)
C11 .0507(8) .0453(8) .0339(8) -.0023(7) .0026(6) -.0020(7)
C12 .0635(11) .0552(10) .0568(12) .0038(8) .0052(9) -.0104(9)
C13 .0928(16) .0606(12) .0798(15) -.0048(11) .0109(12) -.0269(11)
C14 .0943(17) .0740(14) .0798(16) -.0217(12) -.0007(13) -.0312(12)
C15 .0661(12) .0865(15) .0730(15) -.0160(11) -.0160(11) -.0106(12)
C16 .0554(10) .0587(10) .0527(11) -.0008(8) -.0070(8) -.0049(9)
C17 .0435(8) .0468(8) .0438(9) -.0057(6) -.0025(7) -.0040(7)
C18 .0458(9) .0659(11) .0589(11) -.0162(8) -.0040(8) -.0022(9)
C19 .0623(11) .0605(10) .0449(10) -.0023(8) -.0080(8) -.0069(9)
C20 .0668(11) .0456(9) .0560(11) -.0022(8) -.0031(9) -.0080(8)
C21 .0445(8) .0434(8) .0403(9) -.0036(6) .0038(6) .0003(7)
C22 .0512(9) .0346(7) .0490(10) .0002(6) -.0036(7) .0002(7)
C23 .0768(12) .0488(9) .0525(11) .0102(9) -.0026(9) .0044(9)
C24 .0990(17) .0632(12) .0613(14) .0228(11) -.0191(12) .0056(10)
C25 .0751(14) .0593(12) .0913(18) .0208(10) -.0286(13) -.0067(12)
C26 .0516(10) .0530(10) .0905(16) .0076(8) -.0071(10) -.0067(11)
C27 .0500(9) .0465(9) .0608(11) .0030(7) -.0007(8) .0018(8)

loop_
_atom_type_symbol
_atom_type_description
_atom_type_scat_dispersion_real
_atom_type_scat_dispersion_imag
_atom_type_scat_source
C C 0.0181 0.0091 'International Tables Vol C Tables 4.2.6.8 and 6.1.1.4'
H H 0.0000 0.0000 'International Tables Vol C Tables 4.2.6.8 and 6.1.1.4'
O O 0.0492 0.0322 'International Tables Vol C Tables 4.2.6.8 and 6.1.1.4'

loop_
_geom_angle_atom_site_label_1
_geom_angle_atom_site_label_2
_geom_angle_atom_site_label_3
_geom_angle
C2 O1 C10B 105.35(11)
C2A C2 O1 112.25(13)
C2A C2 C11 133.02(14)
O1 C2 C11 114.67(13)
C2 C2A C2B 138.87(14)
C2 C2A C10C 109.00(12)
C2B C2A C10C 108.30(12)
C3 C2B C6A 120.42(14)
C3 C2B C2A 131.55(15)
C6A C2B C2A 108.00(12)
C4 C3 C2B 119.17(16)
C5 C4 C3 120.51(15)
C4 C5 C6 121.11(17)
C6A C6 C5 119.54(17)
C6 C6A C2B 119.20(14)
C6 C6A C6B 130.25(14)
C2B C6A C6B 110.52(13)
C6C C6B C6A 108.87(11)
C6C C6B C17 111.02(11)
C6A C6B C17 118.30(12)
C6C C6B C10C 98.75(12)
C6A C6B C10C 101.26(11)
C17 C6B C10C 116.55(12)
C10A C6C C7 120.14(14)
C10A C6C C6B 112.55(13)
C7 C6C C6B 127.28(15)
C8 C7 C6C 118.61(17)
C9 C8 C7 121.17(17)
C8 C9 C10 120.52(16)
C9 C10 C10A 118.58(17)
C6C C10A C10 120.86(15)
C6C C10A C10B 111.66(13)
C10 C10A C10B 127.26(15)
O1 C10B C10A 110.66(12)
O1 C10B C10C 104.58(11)
C10A C10B C10C 102.56(12)
C2A C10C C10B 99.08(11)
C2A C10C C21 110.02(11)
C10B C10C C21 111.68(12)
C2A C10C C6B 101.82(11)
C10B C10C C6B 109.29(12)
C21 C10C C6B 122.06(12)
C16 C11 C12 118.72(16)
C16 C11 C2 121.15(15)
C12 C11 C2 120.13(15)
C13 C12 C11 120.66(18)
C14 C13 C12 120.1(2)
C13 C14 C15 120.2(2)
C14 C15 C16 120.0(2)
C15 C16 C11 120.31(18)
C20 C17 C18 108.93(14)
C20 C17 C19 108.61(14)
C18 C17 C19 105.93(13)
C20 C17 C6B 111.37(12)
C18 C17 C6B 109.65(13)
C19 C17 C6B 112.16(13)
O2 C21 C22 118.51(15)
O2 C21 C10C 119.78(14)
C22 C21 C10C 120.90(12)
C23 C22 C27 118.73(16)
C23 C22 C21 115.93(16)
C27 C22 C21 125.35(15)
C24 C23 C22 120.6(2)
C25 C24 C23 120.4(2)
C24 C25 C26 119.77(19)
C25 C26 C27 120.5(2)
C26 C27 C22 119.94(19)

loop_
_geom_bond_atom_site_label_1
_geom_bond_atom_site_label_2
_geom_bond_site_symmetry_2
_geom_bond_distance
_geom_bond_publ_flag
O1 C2 . 1.3912(17) ?
O1 C10B . 1.4664(18) ?
O2 C21 . 1.2137(18) ?
C2 C2A . 1.341(2) ?
C2 C11 . 1.461(2) ?
C2A C2B . 1.460(2) ?
C2A C10C . 1.5265(19) ?
C2B C3 . 1.388(2) ?
C2B C6A . 1.416(2) ?
C3 C4 . 1.385(2) ?
C4 C5 . 1.372(3) ?
C5 C6 . 1.391(2) ?
C6 C6A . 1.382(2) ?
C6A C6B . 1.5429(19) ?
C6B C6C . 1.539(2) ?
C6B C17 . 1.576(2) ?
C6B C10C . 1.580(2) ?
C6C C10A . 1.387(2) ?
C6C C7 . 1.389(2) ?
C7 C8 . 1.387(2) ?
C8 C9 . 1.378(3) ?
C9 C10 . 1.385(3) ?
C10 C10A . 1.392(2) ?
C10A C10B . 1.504(2) ?
C10B C10C . 1.531(2) ?
C10C C21 . 1.549(2) ?
C11 C16 . 1.386(2) ?
C11 C12 . 1.388(2) ?
C12 C13 . 1.381(3) ?
C13 C14 . 1.368(3) ?
C14 C15 . 1.377(3) ?
C15 C16 . 1.386(3) ?
C17 C20 . 1.534(2) ?
C17 C18 . 1.539(2) ?
C17 C19 . 1.543(2) ?
C21 C22 . 1.503(2) ?
C22 C23 . 1.390(3) ?
C22 C27 . 1.394(2) ?
C23 C24 . 1.380(3) ?
C24 C25 . 1.369(3) ?
C25 C26 . 1.382(3) ?
C26 C27 . 1.384(2) ?
